data_1572338
loop_
_publ_author_name
'Judge, Neil R.'
'Hevia, Eva'

_publ_section_title
;
 Combining two relatively weak bases (Zn(TMP)<sub>2</sub> and
 KO<i>t</i>Bu) for the regioselective metalation of non-activated arenes
 and heteroarenes.
;
_journal_issue 36
_journal_name_full 'Chemical science'
_journal_page_first 14757
_journal_page_last 14765
_journal_paper_doi 10.1039/d4sc03892d
_journal_volume 15
_journal_year 2024
_chemical_formula_moiety 'C44 H78 K2 O8 Zn2'
_chemical_formula_sum 'C44 H78 K2 O8 Zn2'
_chemical_formula_weight 944
_space_group_IT_number 14
_space_group_name_Hall '-P 2yn'
_space_group_name_H-M_alt 'P 1 21/n 1'
_symmetry_cell_setting monoclinic
_symmetry_Int_Tables_number 14
_symmetry_space_group_name_Hall '-P 2yn'
_symmetry_space_group_name_H-M 'P 1 21/n 1'
_atom_sites_solution_hydrogens geom
_atom_sites_solution_primary dual
_audit_creation_date 2021-09-06T09:29:55-00:00
_audit_update_record
;
2024-05-26 deposited with the CCDC.	2024-08-08 downloaded from the CCDC.
;
_cell_angle_alpha 90
_cell_angle_beta 94.0280(5)
_cell_angle_gamma 90
_cell_formula_units_Z 2
_cell_length_a 12.74441(7)
_cell_length_b 14.35189(9)
_cell_length_c 14.07101(7)
_cell_measurement_reflns_used 39426
_cell_measurement_temperature 173.00(10)
_cell_measurement_theta_max 79.745
_cell_measurement_theta_min 3.068
_cell_volume 2567.32(2)
_computing_cell_refinement 'CrysAlisPro 1.171.41.112a (Rigaku OD, 2021)'
_computing_data_collection 'CrysAlisPro 1.171.41.112a (Rigaku OD, 2021)'
_computing_data_reduction 'CrysAlisPro 1.171.41.112a (Rigaku OD, 2021)'
_computing_molecular_graphics 'Olex2 1.3 (Dolomanov et al., 2009)'
_computing_publication_material 'Olex2 1.3 (Dolomanov et al., 2009)'
_computing_structure_refinement 'SHELXL 2018/3 (Sheldrick, 2015)'
_computing_structure_solution 'SHELXT 2018/2 (Sheldrick, 2018)'
_diffrn_ambient_environment N~2~
_diffrn_ambient_temperature 173.00(10)
_diffrn_detector 'Hybrid Pixel Array Detector'
_diffrn_detector_area_resol_mean 10
_diffrn_detector_type HyPix
_diffrn_measured_fraction_theta_full 1
_diffrn_measured_fraction_theta_max 1
_diffrn_measurement_details
;
        List of Runs (angles in degrees, time in seconds):
  # Type    Start    End  Width  t~exp~   \w     \q     \k     \f   Frames
#--------------------------------------------------------------------------
  1  \w    -45.00  50.00   0.50    0.10    --  -23.00  76.00-144.00  190
  2  \w     26.00 120.00   0.50    0.10    --   47.95  76.00-144.00  188
  3  \w     91.00 177.00   0.50    0.50    --  113.25  76.00-144.00  172
  4  \w    101.00 177.00   0.50    0.50    --  113.25  40.00 -39.10  152
  5  \w    101.00 177.00   0.50    0.50    --  113.25  45.00-125.01  152
  6  \w    101.00 177.00   0.50    0.50    --  113.25  45.00-180.00  152
  7  \w     99.00 177.00   0.50    0.50    --  113.25  56.00-164.78  156
  8  \w     97.00 177.00   0.50    0.50    --  113.25  61.00 -30.00  160
  9  \w    100.00 177.00   0.50    0.50    --  113.25  15.00  60.00  154
 10  \w    101.00 177.00   0.50    0.50    --  113.25  30.00 150.00  152
 11  \w    101.00 177.00   0.50    0.50    --  113.25  45.00 150.00  152
 12  \w     97.00 177.00   0.50    0.50    --  113.25  61.00 150.00  160
 13  \w    101.00 177.00   0.50    0.50    --  113.25  45.00   0.00  152
 14  \w    101.00 177.00   0.50    0.50    --  113.25  19.00 -63.30  152
 15  \w    101.00 177.00   0.50    0.50    --  113.25  45.00-150.00  152
 16  \w    101.00 177.00   0.50    0.50    --  113.25  45.00 -90.00  152
 17  \w    100.00 177.00   0.50    0.50    --  113.25  15.00 -30.00  154
 18  \w     91.00 177.00   0.50    0.50    --  113.25  77.00 -60.00  172
 19  \w     91.00 177.00   0.50    0.50    --  113.25  77.00-120.00  172
 20  \w     92.00 177.00   0.50    0.50    --  113.25  73.00 -18.17  170
 21  \w     42.00  98.00   0.50    0.50    --  113.25 -76.00  88.00  112
 22  \w     42.00 102.00   0.50    0.50    --  113.25 -77.00 120.00  120
 23  \w     42.00 102.00   0.50    0.50    --  113.25 -77.00   0.00  120
 24  \w     42.00 102.00   0.50    0.50    --  113.25 -77.00 -60.00  120
 25  \w     42.00  68.00   0.50    0.50    --  113.25 -61.00   0.00   52
 26  \w     42.00  95.00   0.50    0.50    --  113.25 -75.00   3.56  106
 27  \w     42.00 102.00   0.50    0.50    --  113.25 -77.00  30.00  120
 28  \w     42.00 106.00   0.50    0.50    --  113.25 -94.00 150.00  128
 29  \w     42.00  68.00   0.50    0.50    --  113.25 -61.00  90.00   52
 30  \w     42.00 106.00   0.50    0.50    --  113.25 -94.00  90.00  128
 31  \w     42.00 102.00   0.50    0.50    --  113.25 -77.00  60.00  120
 32  \w     42.00 102.00   0.50    0.50    --  113.25 -77.00 150.00  120
 33  \w     36.00 121.00   0.50    0.10    --   47.95  38.00 -30.00  170
 34  \w     42.00  68.00   0.50    0.50    --  113.25 -61.00-180.00   52
 35  \w     42.00 106.00   0.50    0.50    --  113.25 -94.00-180.00  128
 36  \w     42.00 102.00   0.50    0.50    --  113.25 -77.00-180.00  120
 37  \w    -24.00  70.00   0.50    0.10    --   47.95 -76.00  88.00  188
 38  \w    -26.00  23.00   0.50    0.10    --   47.95 -19.00  90.00   98
 39  \w    -26.00  23.00   0.50    0.10    --   47.95 -19.00 120.00   98
 40  \w     25.00  89.00   0.50    0.10    --   47.95  77.00  90.00  128
 41  \w    -26.00  23.00   0.50    0.10    --   47.95 -19.00 -30.00   98
 42  \w    -46.00  50.00   0.50    0.10    --  -23.00  77.00 -30.00  192
 43  \w    -70.00 -12.00   0.50    0.10    --  -23.00 125.00  60.00  116
 44  \w    -97.00 -10.00   0.50    0.10    --  -23.00 -19.00-150.00  174
 45  \w    -94.00  -8.00   0.50    0.10    --  -23.00 -57.00-180.00  172
 46  \w    -95.00   0.00   0.50    0.10    --  -23.00 -76.00  88.00  190
;
_diffrn_measurement_device 'four-circle diffractometer'
_diffrn_measurement_device_type 'XtaLAB Synergy, Dualflex, HyPix'
_diffrn_measurement_method '\w scans'
_diffrn_orient_matrix_type 'CrysAlisPro convention (1999,Acta A55,543-557)'
_diffrn_orient_matrix_UB_11 -0.0816597
_diffrn_orient_matrix_UB_12 0.0792271
_diffrn_orient_matrix_UB_13 -0.0019806
_diffrn_orient_matrix_UB_21 -0.0464697
_diffrn_orient_matrix_UB_22 -0.0411943
_diffrn_orient_matrix_UB_23 0.0890125
_diffrn_orient_matrix_UB_31 0.0764454
_diffrn_orient_matrix_UB_32 0.0596715
_diffrn_orient_matrix_UB_33 0.0641618
_diffrn_radiation_monochromator mirror
_diffrn_radiation_probe x-ray
_diffrn_radiation_type 'Cu K\a'
_diffrn_radiation_wavelength 1.54184
_diffrn_reflns_av_R_equivalents 0.0323
_diffrn_reflns_av_unetI/netI 0.038
_diffrn_reflns_Laue_measured_fraction_full 1
_diffrn_reflns_Laue_measured_fraction_max 1
_diffrn_reflns_limit_h_max 15
_diffrn_reflns_limit_h_min -15
_diffrn_reflns_limit_k_max 17
_diffrn_reflns_limit_k_min -17
_diffrn_reflns_limit_l_max 17
_diffrn_reflns_limit_l_min -16
_diffrn_reflns_number 50337
_diffrn_reflns_point_group_measured_fraction_full 1
_diffrn_reflns_point_group_measured_fraction_max 1
_diffrn_reflns_theta_full 67.684
_diffrn_reflns_theta_max 70.459
_diffrn_reflns_theta_min 4.406
_diffrn_source 'micro-focus sealed X-ray tube'
_diffrn_source_type 'PhotonJet (Cu) X-ray Source'
_exptl_absorpt_coefficient_mu 2.946
_exptl_absorpt_correction_T_max 1
_exptl_absorpt_correction_T_min 0.66057
_exptl_absorpt_correction_type multi-scan
_exptl_absorpt_process_details
;
        CrysAlisPro 1.171.41.112a (Rigaku Oxford Diffraction, 2021)
        Empirical absorption correction using spherical harmonics,
        implemented in SCALE3 ABSPACK scaling algorithm.
;
_exptl_crystal_colour colourless
_exptl_crystal_density_diffrn 1.221
_exptl_crystal_description block
_exptl_crystal_F_000 1008
_exptl_crystal_size_max 0.317
_exptl_crystal_size_mid 0.266
_exptl_crystal_size_min 0.186
_refine_diff_density_max 0.321
_refine_diff_density_min -0.259
_refine_diff_density_rms 0.041
_refine_ls_extinction_method none
_refine_ls_goodness_of_fit_ref 1.049
_refine_ls_hydrogen_treatment constr
_refine_ls_matrix_type full
_refine_ls_number_parameters 315
_refine_ls_number_reflns 4926
_refine_ls_number_restraints 18
_refine_ls_restrained_S_all 1.059
_refine_ls_R_factor_all 0.029
_refine_ls_R_factor_gt 0.0286
_refine_ls_shift/su_max 0.001
_refine_ls_shift/su_mean 0
_refine_ls_structure_factor_coef Fsqd
_refine_ls_weighting_details 'w=1/[\s^2^(Fo^2^)+(0.0427P)^2^+0.8791P] where P=(Fo^2^+2Fc^2^)/3'
_refine_ls_weighting_scheme calc
_refine_ls_wR_factor_gt 0.0784
_refine_ls_wR_factor_ref 0.0788
_reflns_Friedel_coverage 0
_reflns_number_gt 4810
_reflns_number_total 4926
_reflns_threshold_expression 'I > 2\s(I)'
_cod_data_source_file d4sc03892d2.cif
_cod_data_source_block 21EH173_NJ-3-50
_cod_depositor_comments 'Adding full bibliography for 1572338--1572342.cif.'
_cod_database_code 1572338
_shelx_estimated_absorpt_t_min 0.455
_shelx_estimated_absorpt_t_max 0.61
_oxdiff_exptl_absorpt_empirical_details
;
        Empirical correction (ABSPACK) includes:
        - Absorption correction using spherical harmonics
        - Frame scaling
;
_oxdiff_exptl_absorpt_empirical_full_max 1.407
_oxdiff_exptl_absorpt_empirical_full_min 0.783
_shelx_shelxl_version_number 2018/3
_olex2_refinement_description
;
        1. Fixed Uiso
 At 1.2 times of:
  All C(H) groups, All C(H,H) groups, All C(H,H,H,H) groups
 At 1.5 times of:
  All C(H,H,H) groups
        2. Uiso/Uaniso restraints and constraints
Uanis(C18A) \\sim Ueq: with sigma of 0.01 and sigma for terminal atoms of 0.02
Uanis(C21A) \\sim Ueq: with sigma of 0.01 and sigma for terminal atoms of 0.02
Uanis(C22A) \\sim Ueq: with sigma of 0.01 and sigma for terminal atoms of 0.02
        3. Others
 Sof(O00C)=Sof(H20C)=Sof(H20D)=Sof(C19A)=Sof(H19C)=Sof(H19D)=Sof(C21A)=
 Sof(H21C)=Sof(H21D)=Sof(C22A)=Sof(H22C)=Sof(H22D)=1-FVAR(1)
 Sof(C22)=Sof(H22A)=Sof(H22B)=Sof(C21)=Sof(H21A)=Sof(H21B)=Sof(H20A)=Sof(H20B)=
 Sof(C19)=Sof(H19A)=Sof(H19B)=Sof(O4)=FVAR(1)
 Sof(H15C)=Sof(H15D)=Sof(H17C)=Sof(H17D)=Sof(C18A)=Sof(H18C)=Sof(H18D)=Sof(O0)=
 1-FVAR(2)
 Sof(O3)=Sof(H15A)=Sof(H15B)=Sof(H17A)=Sof(H17B)=Sof(C18)=Sof(H18A)=Sof(H18B)=
 FVAR(2)
        4.a Secondary CH2 refined with riding coordinates:
 C15(H15A,H15B), C15(H15C,H15D), C22(H22A,H22B), C21(H21A,H21B), C20(H20A,
 H20B), C20(H20C,H20D), C16(H16A,H16B), C17(H17A,H17B), C17(H17C,H17D),
 C18(H18A,H18B), C19(H19A,H19B), C19A(H19C,H19D), C18A(H18C,H18D), C21A(H21C,
 H21D), C22A(H22C,H22D)
        4.b Aromatic/amide H refined with riding coordinates:
 C6(H6), C3(H3), C2(H2), C4(H4), C5(H5)
        4.c Idealised Me refined as rotating group:
 C10(H10C,H10A,H10B), C9(H9A,H9B,H9C), C13(H13A,H13B,H13C), C14(H14A,H14B,
 H14C), C8(H8A,H8B,H8C), C12(H12A,H12B,H12C)
;

loop_
_symmetry_equiv_pos_as_xyz
'x, y, z'
'-x+1/2, y+1/2, -z+1/2'
'-x, -y, -z'
'x-1/2, -y-1/2, z-1/2'

loop_
_atom_site_label
_atom_site_type_symbol
_atom_site_fract_x
_atom_site_fract_y
_atom_site_fract_z
_atom_site_U_iso_or_equiv
_atom_site_adp_type
_atom_site_occupancy
_atom_site_site_symmetry_order
_atom_site_calc_flag
_atom_site_refinement_flags_posn
_atom_site_refinement_flags_adp
_atom_site_refinement_flags_occupancy
_atom_site_disorder_assembly
_atom_site_disorder_group
Zn1 Zn 0.60550(2) 0.54830(2) 0.46990(2) 0.03361(8) Uani 1 1 d . . . . .
K1 K 0.42830(3) 0.47253(3) 0.29854(2) 0.04779(10) Uani 1 1 d . . . . .
O1 O 0.53493(8) 0.41937(7) 0.47339(7) 0.0353(2) Uani 1 1 d . . . . .
O2 O 0.58646(9) 0.57356(9) 0.33519(8) 0.0459(3) Uani 1 1 d . . . . .
C1 C 0.73788(12) 0.58074(12) 0.55232(11) 0.0401(3) Uani 1 1 d . . . . .
C7 C 0.59107(13) 0.33403(11) 0.48257(12) 0.0423(3) Uani 1 1 d . . . . .
O3 O 0.2869(6) 0.5435(5) 0.1641(5) 0.0771(15) Uani 0.706(14) 1 d . . P A 1
C6 C 0.74502(14) 0.65674(14) 0.61444(13) 0.0508(4) Uani 1 1 d . . . . .
H6 H 0.684054 0.693778 0.620398 0.061 Uiso 1 1 calc R U . . .
C3 C 0.92457(15) 0.55464(14) 0.60022(15) 0.0566(5) Uani 1 1 d . . . . .
H3 H 0.986338 0.5187 0.594152 0.068 Uiso 1 1 calc R U . . .
C10 C 0.64174(15) 0.32426(13) 0.58354(13) 0.0528(4) Uani 1 1 d . . . . .
H10C H 0.69225 0.374965 0.596398 0.079 Uiso 1 1 calc R U . . .
H10A H 0.678313 0.264281 0.589902 0.079 Uiso 1 1 calc R U . . .
H10B H 0.587203 0.327253 0.629202 0.079 Uiso 1 1 calc R U . . .
C11 C 0.65194(14) 0.62487(14) 0.27915(12) 0.0507(4) Uani 1 1 d . . . . .
O00C O 0.4703(8) 0.3601(7) 0.1609(9) 0.083(3) Uani 0.381(9) 1 d . . P A 2
C2 C 0.83220(13) 0.53118(13) 0.54792(13) 0.0469(4) Uani 1 1 d . . . . .
H2 H 0.832811 0.478671 0.506846 0.056 Uiso 1 1 calc R U . . .
C9 C 0.67567(15) 0.33340(14) 0.41015(14) 0.0560(4) Uani 1 1 d . . . . .
H9A H 0.642011 0.338311 0.345548 0.084 Uiso 1 1 calc R U . . .
H9B H 0.715729 0.275159 0.416194 0.084 Uiso 1 1 calc R U . . .
H9C H 0.723287 0.38632 0.422448 0.084 Uiso 1 1 calc R U . . .
C4 C 0.92705(15) 0.62973(16) 0.66083(14) 0.0612(5) Uani 1 1 d . . . . .
H4 H 0.990112 0.645877 0.697101 0.073 Uiso 1 1 calc R U . . .
C5 C 0.83733(16) 0.68107(16) 0.66829(14) 0.0621(5) Uani 1 1 d . . . . .
H5 H 0.837857 0.733138 0.710009 0.074 Uiso 1 1 calc R U . . .
C13 C 0.66656(19) 0.72378(16) 0.31716(15) 0.0663(5) Uani 1 1 d . . . . .
H13A H 0.597746 0.753958 0.318979 0.099 Uiso 1 1 calc R U . . .
H13B H 0.710231 0.759213 0.275361 0.099 Uiso 1 1 calc R U . . .
H13C H 0.701089 0.721783 0.381594 0.099 Uiso 1 1 calc R U . . .
C14 C 0.59898(18) 0.62887(18) 0.17791(13) 0.0669(6) Uani 1 1 d . . . . .
H14A H 0.590979 0.565534 0.152384 0.1 Uiso 1 1 calc R U . . .
H14B H 0.642549 0.665619 0.137138 0.1 Uiso 1 1 calc R U . . .
H14C H 0.529581 0.657997 0.179523 0.1 Uiso 1 1 calc R U . . .
C8 C 0.51609(16) 0.25275(12) 0.46096(17) 0.0601(5) Uani 1 1 d . . . . .
H8A H 0.458302 0.255664 0.503287 0.09 Uiso 1 1 calc R U . . .
H8B H 0.554173 0.193875 0.471167 0.09 Uiso 1 1 calc R U . . .
H8C H 0.487601 0.256482 0.394545 0.09 Uiso 1 1 calc R U . . .
C12 C 0.75894(17) 0.5766(2) 0.27580(17) 0.0728(6) Uani 1 1 d . . . . .
H12A H 0.794422 0.575408 0.339875 0.109 Uiso 1 1 calc R U . . .
H12B H 0.802284 0.610849 0.232774 0.109 Uiso 1 1 calc R U . . .
H12C H 0.748508 0.512639 0.252601 0.109 Uiso 1 1 calc R U . . .
C15 C 0.1826(3) 0.5500(2) 0.1785(2) 0.0899(8) Uani 1 1 d . . . . .
H15A H 0.162163 0.616345 0.183268 0.108 Uiso 0.706(14) 1 calc R U P A 1
H15B H 0.168066 0.518664 0.238891 0.108 Uiso 0.706(14) 1 calc R U P A 1
H15C H 0.16543 0.52507 0.241182 0.108 Uiso 0.294(14) 1 calc R U P A 2
H15D H 0.176436 0.618805 0.17794 0.108 Uiso 0.294(14) 1 calc R U P A 2
C22 C 0.5508(7) 0.3481(5) 0.1103(6) 0.0789(19) Uani 0.619(9) 1 d . . P A 1
H22A H 0.526075 0.404678 0.075242 0.095 Uiso 0.619(9) 1 calc R U P A 1
H22B H 0.6238 0.358736 0.136879 0.095 Uiso 0.619(9) 1 calc R U P A 1
C21 C 0.5463(4) 0.2696(4) 0.0488(3) 0.0642(12) Uani 0.619(9) 1 d . . P A 1
H21A H 0.609134 0.22962 0.060716 0.077 Uiso 0.619(9) 1 calc R U P A 1
H21B H 0.540997 0.289083 -0.018851 0.077 Uiso 0.619(9) 1 calc R U P A 1
C20 C 0.4464(3) 0.2186(2) 0.0744(2) 0.1007(10) Uani 1 1 d . . . . .
H20A H 0.384247 0.241337 0.034937 0.121 Uiso 0.619(9) 1 calc R U P A 1
H20B H 0.453284 0.150601 0.064909 0.121 Uiso 0.619(9) 1 calc R U P A 1
H20C H 0.434677 0.156213 0.101651 0.121 Uiso 0.381(9) 1 calc R U P A 2
H20D H 0.42155 0.218299 0.006114 0.121 Uiso 0.381(9) 1 calc R U P A 2
C16 C 0.1217(3) 0.5060(3) 0.0989(3) 0.1086(10) Uani 1 1 d . . . . .
H16A H 0.053293 0.537774 0.085997 0.13 Uiso 1 1 calc R U . . .
H16B H 0.108747 0.439475 0.112664 0.13 Uiso 1 1 calc R U . . .
C17 C 0.1869(3) 0.5155(4) 0.0179(3) 0.1310(14) Uani 1 1 d . . . . .
H17A H 0.15584 0.56085 -0.029073 0.157 Uiso 0.706(14) 1 calc R U P A 1
H17B H 0.195691 0.454873 -0.014038 0.157 Uiso 0.706(14) 1 calc R U P A 1
H17C H 0.159536 0.47681 -0.036538 0.157 Uiso 0.294(14) 1 calc R U P A 2
H17D H 0.190757 0.581265 -0.002853 0.157 Uiso 0.294(14) 1 calc R U P A 2
C18 C 0.2910(4) 0.5507(6) 0.0637(3) 0.092(2) Uani 0.706(14) 1 d . . P A 1
H18A H 0.349756 0.512732 0.042205 0.111 Uiso 0.706(14) 1 calc R U P A 1
H18B H 0.302368 0.61633 0.045306 0.111 Uiso 0.706(14) 1 calc R U P A 1
C19 C 0.4377(6) 0.2395(5) 0.1700(4) 0.101(2) Uani 0.619(9) 1 d . . P A 1
H19A H 0.362828 0.238934 0.184489 0.121 Uiso 0.619(9) 1 calc R U P A 1
H19B H 0.475653 0.192249 0.21053 0.121 Uiso 0.619(9) 1 calc R U P A 1
C19A C 0.3891(5) 0.2956(6) 0.1297(7) 0.075(3) Uani 0.381(9) 1 d . . P A 2
H19C H 0.33435 0.326776 0.087548 0.09 Uiso 0.381(9) 1 calc R U P A 2
H19D H 0.355637 0.268552 0.184836 0.09 Uiso 0.381(9) 1 calc R U P A 2
C18A C 0.2886(12) 0.4822(18) 0.0567(9) 0.110(5) Uani 0.294(14) 1 d . U P A 2
H18C H 0.291651 0.41333 0.055276 0.131 Uiso 0.294(14) 1 calc R U P A 2
H18D H 0.345891 0.50754 0.020335 0.131 Uiso 0.294(14) 1 calc R U P A 2
C21A C 0.5441(11) 0.2417(12) 0.0853(13) 0.134(5) Uani 0.381(9) 1 d . U P A 2
H21C H 0.570157 0.25124 0.021334 0.161 Uiso 0.381(9) 1 calc R U P A 2
H21D H 0.583584 0.188534 0.114955 0.161 Uiso 0.381(9) 1 calc R U P A 2
C22A C 0.5686(10) 0.3216(9) 0.1401(9) 0.079(3) Uani 0.381(9) 1 d . U P A 2
H22C H 0.609155 0.366593 0.103918 0.095 Uiso 0.381(9) 1 calc R U P A 2
H22D H 0.610587 0.304969 0.199587 0.095 Uiso 0.381(9) 1 calc R U P A 2
O4 O 0.4804(6) 0.3267(4) 0.1886(4) 0.0804(16) Uani 0.619(9) 1 d . . P A 1
O0 O 0.2963(17) 0.5136(16) 0.1461(13) 0.095(5) Uani 0.294(14) 1 d . . P A 2

loop_
_atom_site_aniso_label
_atom_site_aniso_U_11
_atom_site_aniso_U_22
_atom_site_aniso_U_33
_atom_site_aniso_U_23
_atom_site_aniso_U_13
_atom_site_aniso_U_12
Zn1 0.03215(12) 0.03844(13) 0.03009(12) -0.00095(7) 0.00111(8) -0.00134(7)
K1 0.0453(2) 0.0619(2) 0.03566(18) -0.00272(15) -0.00106(14) -0.01029(16)
O1 0.0341(5) 0.0332(5) 0.0387(5) -0.0010(4) 0.0040(4) 0.0029(4)
O2 0.0461(6) 0.0579(7) 0.0336(5) 0.0065(5) 0.0014(5) -0.0116(5)
C1 0.0382(8) 0.0469(8) 0.0350(7) 0.0015(6) 0.0016(6) -0.0059(6)
C7 0.0414(8) 0.0366(8) 0.0486(9) -0.0033(6) 0.0009(6) 0.0071(6)
O3 0.066(2) 0.111(4) 0.052(3) 0.018(2) -0.0093(18) -0.016(2)
C6 0.0451(9) 0.0578(10) 0.0492(9) -0.0099(8) 0.0013(7) -0.0050(8)
C3 0.0396(9) 0.0656(12) 0.0633(12) 0.0072(9) -0.0040(8) -0.0028(8)
C10 0.0519(10) 0.0499(10) 0.0554(10) 0.0061(8) -0.0039(8) 0.0101(8)
C11 0.0505(9) 0.0642(11) 0.0373(8) 0.0096(7) 0.0032(7) -0.0133(8)
O00C 0.060(3) 0.070(5) 0.120(8) -0.046(4) 0.018(4) -0.008(3)
C2 0.0400(8) 0.0518(9) 0.0484(9) 0.0003(7) -0.0004(7) -0.0027(7)
C9 0.0500(9) 0.0603(11) 0.0584(10) -0.0127(9) 0.0086(8) 0.0150(8)
C4 0.0477(10) 0.0765(13) 0.0574(11) 0.0029(10) -0.0115(8) -0.0165(9)
C5 0.0608(11) 0.0703(13) 0.0542(11) -0.0162(9) -0.0025(9) -0.0169(10)
C13 0.0742(13) 0.0646(12) 0.0592(11) 0.0107(10) -0.0008(10) -0.0213(10)
C14 0.0752(13) 0.0856(15) 0.0393(9) 0.0150(9) 0.0007(9) -0.0191(11)
C8 0.0591(11) 0.0373(9) 0.0823(14) -0.0062(9) -0.0059(10) 0.0041(8)
C12 0.0557(12) 0.1025(18) 0.0620(13) 0.0113(12) 0.0155(10) -0.0015(12)
C15 0.093(2) 0.095(2) 0.0818(18) 0.0060(14) 0.0035(15) -0.0001(15)
C22 0.075(4) 0.076(4) 0.087(4) 0.001(3) 0.019(3) -0.014(3)
C21 0.062(2) 0.087(3) 0.0431(18) -0.0139(18) 0.0024(15) -0.002(2)
C20 0.101(2) 0.0889(19) 0.112(2) -0.0392(17) 0.0059(17) -0.0270(17)
C16 0.0794(18) 0.129(3) 0.113(3) -0.003(2) -0.0239(17) -0.0091(19)
C17 0.128(3) 0.185(4) 0.075(2) 0.000(2) -0.029(2) -0.010(3)
C18 0.094(3) 0.120(5) 0.064(3) 0.022(3) 0.012(2) -0.015(3)
C19 0.111(5) 0.116(5) 0.077(3) -0.005(3) 0.012(3) -0.048(4)
C19A 0.046(3) 0.086(5) 0.093(5) -0.038(4) 0.006(3) -0.010(3)
C18A 0.111(8) 0.133(10) 0.085(7) 0.012(6) 0.010(5) 0.020(7)
C21A 0.100(6) 0.139(8) 0.164(9) -0.062(7) 0.006(7) 0.038(6)
C22A 0.062(4) 0.097(7) 0.080(6) -0.038(5) 0.011(4) -0.012(5)
O4 0.094(3) 0.084(4) 0.065(2) -0.031(2) 0.021(2) -0.017(3)
O0 0.074(6) 0.154(14) 0.053(5) -0.012(6) -0.021(4) 0.005(7)

loop_
_atom_type_symbol
_atom_type_description
_atom_type_scat_dispersion_real
_atom_type_scat_dispersion_imag
_atom_type_scat_source
C C 0.0181 0.0091 'International Tables Vol C Tables 4.2.6.8 and 6.1.1.4'
H H 0 0 'International Tables Vol C Tables 4.2.6.8 and 6.1.1.4'
K K 0.3868 1.0657 'International Tables Vol C Tables 4.2.6.8 and 6.1.1.4'
O O 0.0492 0.0322 'International Tables Vol C Tables 4.2.6.8 and 6.1.1.4'
Zn Zn -1.5491 0.6778 'International Tables Vol C Tables 4.2.6.8 and 6.1.1.4'

loop_
_exptl_crystal_face_index_h
_exptl_crystal_face_index_k
_exptl_crystal_face_index_l
_exptl_crystal_face_perp_dist
-1 1 0 0.0891
1 -1 0 0.104
0 1 1 0.1163
0 -1 -1 0.1296
1 0 0 0.1326
-1 0 0 0.1208
-1 1 1 0.0797
1 -1 -1 0.1066
-1 0 1 0.0964
1 0 -1 0.1334
-1 -1 0 0.1106
0 0 1 0.1374
-1 -1 1 0.1135
0 0 -1 0.1414
0 -1 1 0.1219
0 1 -1 0.1441
0 -1 0 0.0957
0 1 0 0.0983
-1 1 -1 0.1355
-1 0 -1 0.1382
1 0 1 0.169
1 -1 1 0.1273

loop_
_geom_angle_atom_site_label_1
_geom_angle_atom_site_label_2
_geom_angle_atom_site_label_3
_geom_angle
_geom_angle_site_symmetry_1
_geom_angle_site_symmetry_3
_geom_angle_publ_flag
K1 Zn1 K1 123.061(8) 3_666 . ?
O1 Zn1 K1 57.75(3) 3_666 3_666 ?
O1 Zn1 K1 56.96(3) . . ?
O1 Zn1 K1 79.01(3) . 3_666 ?
O1 Zn1 K1 78.06(3) 3_666 . ?
O1 Zn1 O1 78.50(4) . 3_666 ?
O2 Zn1 K1 164.30(4) . 3_666 ?
O2 Zn1 K1 47.54(3) . . ?
O2 Zn1 O1 106.58(5) . 3_666 ?
O2 Zn1 O1 99.63(5) . . ?
O2 Zn1 C1 124.04(5) . . ?
C1 Zn1 K1 166.09(5) . . ?
C1 Zn1 K1 67.76(4) . 3_666 ?
C1 Zn1 O1 122.57(5) . . ?
C1 Zn1 O1 115.82(5) . 3_666 ?
Zn1 K1 Zn1 56.939(8) 3_666 . ?
Zn1 K1 C10 63.66(3) 3_666 3_666 ?
Zn1 K1 C10 64.66(3) . 3_666 ?
Zn1 K1 C19A 141.23(14) . . ?
Zn1 K1 C19A 125.36(18) 3_666 . ?
O1 K1 Zn1 38.05(2) . 3_666 ?
O1 K1 Zn1 37.58(2) . . ?
O1 K1 C1 70.29(3) . 3_666 ?
O1 K1 C6 79.22(4) . 3_666 ?
O1 K1 C10 86.30(4) . 3_666 ?
O1 K1 C19A 115.64(19) . . ?
O2 K1 Zn1 90.46(3) . 3_666 ?
O2 K1 Zn1 34.57(2) . . ?
O2 K1 O1 69.34(3) . . ?
O2 K1 C1 124.53(4) . 3_666 ?
O2 K1 O3 114.24(14) . . ?
O2 K1 C6 145.57(4) . 3_666 ?
O2 K1 C10 69.44(4) . 3_666 ?
O2 K1 O00C 107.9(2) . . ?
O2 K1 C19A 129.47(10) . . ?
O2 K1 O4 109.75(16) . . ?
O2 K1 O0 119.0(5) . . ?
C1 K1 Zn1 92.83(3) 3_666 . ?
C1 K1 Zn1 36.31(3) 3_666 3_666 ?
C1 K1 C6 25.32(4) 3_666 3_666 ?
C1 K1 C10 71.55(5) 3_666 3_666 ?
C1 K1 C19A 101.79(13) 3_666 . ?
O3 K1 Zn1 139.13(16) . . ?
O3 K1 Zn1 126.15(16) . 3_666 ?
O3 K1 O1 163.85(16) . . ?
O3 K1 C1 96.31(14) . 3_666 ?
O3 K1 C6 92.42(14) . 3_666 ?
O3 K1 C10 80.74(17) . 3_666 ?
C6 K1 Zn1 111.12(3) 3_666 . ?
C6 K1 Zn1 55.40(3) 3_666 3_666 ?
C6 K1 C10 95.51(5) 3_666 3_666 ?
C6 K1 C19A 76.61(14) 3_666 . ?
O00C K1 Zn1 124.8(2) . . ?
O00C K1 O1 111.6(3) . . ?
O00C K1 C10 160.1(3) . 3_666 ?
O00C K1 C19A 21.6(3) . . ?
O00C K1 O0 72.1(5) . . ?
C19A K1 C10 154.10(15) . 3_666 ?
O4 K1 Zn1 118.61(16) . . ?
O4 K1 Zn1 122.84(13) . 3_666 ?
O4 K1 O1 99.54(15) . . ?
O4 K1 C1 113.09(14) . 3_666 ?
O4 K1 O3 94.0(2) . . ?
O4 K1 C6 88.52(14) . 3_666 ?
O4 K1 C10 173.46(13) . 3_666 ?
O0 K1 Zn1 148.1(5) . . ?
O0 K1 O1 170.0(4) . . ?
O0 K1 C10 91.7(4) . 3_666 ?
O0 K1 C19A 64.3(5) . . ?
Zn1 O1 Zn1 101.50(4) . 3_666 ?
Zn1 O1 K1 84.20(3) 3_666 . ?
Zn1 O1 K1 85.46(3) . . ?
C7 O1 Zn1 124.00(9) . . ?
C7 O1 Zn1 127.16(9) . 3_666 ?
C7 O1 K1 121.31(9) . . ?
Zn1 O2 K1 97.89(4) . . ?
C11 O2 Zn1 127.94(10) . . ?
C11 O2 K1 133.79(10) . . ?
Zn1 C1 K1 75.92(5) . 3_666 ?
C6 C1 Zn1 123.42(13) . . ?
C6 C1 K1 77.98(10) . 3_666 ?
C6 C1 C2 113.93(15) . . ?
C2 C1 Zn1 122.58(12) . . ?
C2 C1 K1 121.36(11) . 3_666 ?
O1 C7 C10 109.98(13) . . ?
O1 C7 C9 108.52(14) . . ?
O1 C7 C8 109.70(13) . . ?
C10 C7 C9 110.29(14) . . ?
C8 C7 C10 109.50(16) . . ?
C8 C7 C9 108.83(15) . . ?
C15 O3 K1 121.9(4) . . ?
C15 O3 C18 104.3(6) . . ?
C18 O3 K1 130.6(5) . . ?
C1 C6 H6 118.3 . . ?
C1 C6 C5 123.34(18) . . ?
C5 C6 H6 118.3 . . ?
C2 C3 H3 119.9 . . ?
C4 C3 H3 119.9 . . ?
C4 C3 C2 120.15(19) . . ?
C7 C10 H10C 109.5 . . ?
C7 C10 H10A 109.5 . . ?
C7 C10 H10B 109.5 . . ?
H10C C10 H10A 109.5 . . ?
H10C C10 H10B 109.5 . . ?
H10A C10 H10B 109.5 . . ?
O2 C11 C13 110.86(15) . . ?
O2 C11 C14 107.61(14) . . ?
O2 C11 C12 110.30(16) . . ?
C13 C11 C14 109.03(17) . . ?
C13 C11 C12 110.17(18) . . ?
C12 C11 C14 108.82(17) . . ?
C19A O00C K1 116.4(6) . . ?
C22A O00C K1 128.7(8) . . ?
C22A O00C C19A 108.4(8) . . ?
C1 C2 H2 118.2 . . ?
C3 C2 C1 123.54(18) . . ?
C3 C2 H2 118.2 . . ?
C7 C9 H9A 109.5 . . ?
C7 C9 H9B 109.5 . . ?
C7 C9 H9C 109.5 . . ?
H9A C9 H9B 109.5 . . ?
H9A C9 H9C 109.5 . . ?
H9B C9 H9C 109.5 . . ?
C3 C4 H4 120.4 . . ?
C5 C4 C3 119.11(17) . . ?
C5 C4 H4 120.4 . . ?
C6 C5 H5 120 . . ?
C4 C5 C6 119.93(19) . . ?
C4 C5 H5 120 . . ?
C11 C13 H13A 109.5 . . ?
C11 C13 H13B 109.5 . . ?
C11 C13 H13C 109.5 . . ?
H13A C13 H13B 109.5 . . ?
H13A C13 H13C 109.5 . . ?
H13B C13 H13C 109.5 . . ?
C11 C14 H14A 109.5 . . ?
C11 C14 H14B 109.5 . . ?
C11 C14 H14C 109.5 . . ?
H14A C14 H14B 109.5 . . ?
H14A C14 H14C 109.5 . . ?
H14B C14 H14C 109.5 . . ?
C7 C8 H8A 109.5 . . ?
C7 C8 H8B 109.5 . . ?
C7 C8 H8C 109.5 . . ?
H8A C8 H8B 109.5 . . ?
H8A C8 H8C 109.5 . . ?
H8B C8 H8C 109.5 . . ?
C11 C12 H12A 109.5 . . ?
C11 C12 H12B 109.5 . . ?
C11 C12 H12C 109.5 . . ?
H12A C12 H12B 109.5 . . ?
H12A C12 H12C 109.5 . . ?
H12B C12 H12C 109.5 . . ?
O3 C15 H15A 109.9 . . ?
O3 C15 H15B 109.9 . . ?
O3 C15 C16 109.1(4) . . ?
H15A C15 H15B 108.3 . . ?
H15C C15 H15D 110.3 . . ?
C16 C15 H15A 109.9 . . ?
C16 C15 H15B 109.9 . . ?
C16 C15 H15C 112.8 . . ?
C16 C15 H15D 112.8 . . ?
C16 C15 O0 94.6(7) . . ?
O0 C15 H15C 112.8 . . ?
O0 C15 H15D 112.8 . . ?
H22A C22 H22B 108.6 . . ?
C21 C22 H22A 110.4 . . ?
C21 C22 H22B 110.4 . . ?
C21 C22 O4 106.5(6) . . ?
O4 C22 H22A 110.4 . . ?
O4 C22 H22B 110.4 . . ?
C22 C21 H21A 111 . . ?
C22 C21 H21B 111 . . ?
C22 C21 C20 103.6(5) . . ?
H21A C21 H21B 109 . . ?
C20 C21 H21A 111 . . ?
C20 C21 H21B 111 . . ?
C21 C20 H20A 110.9 . . ?
C21 C20 H20B 110.9 . . ?
H20A C20 H20B 108.9 . . ?
H20C C20 H20D 109 . . ?
C19 C20 C21 104.4(3) . . ?
C19 C20 H20A 110.9 . . ?
C19 C20 H20B 110.9 . . ?
C19A C20 H20C 111 . . ?
C19A C20 H20D 111 . . ?
C21A C20 H20C 111 . . ?
C21A C20 H20D 111 . . ?
C21A C20 C19A 104.0(6) . . ?
C15 C16 H16A 110.8 . . ?
C15 C16 H16B 110.8 . . ?
C15 C16 C17 104.9(3) . . ?
H16A C16 H16B 108.8 . . ?
C17 C16 H16A 110.8 . . ?
C17 C16 H16B 110.8 . . ?
C16 C17 H17A 111.1 . . ?
C16 C17 H17B 111.1 . . ?
C16 C17 H17C 111.3 . . ?
C16 C17 H17D 111.3 . . ?
C16 C17 C18 103.2(3) . . ?
H17A C17 H17B 109.1 . . ?
H17C C17 H17D 109.2 . . ?
C18 C17 H17A 111.1 . . ?
C18 C17 H17B 111.1 . . ?
C18A C17 C16 102.5(6) . . ?
C18A C17 H17C 111.3 . . ?
C18A C17 H17D 111.3 . . ?
O3 C18 C17 107.7(4) . . ?
O3 C18 H18A 110.2 . . ?
O3 C18 H18B 110.2 . . ?
C17 C18 H18A 110.2 . . ?
C17 C18 H18B 110.2 . . ?
H18A C18 H18B 108.5 . . ?
C20 C19 H19A 109.9 . . ?
C20 C19 H19B 109.9 . . ?
H19A C19 H19B 108.3 . . ?
O4 C19 C20 108.7(4) . . ?
O4 C19 H19A 109.9 . . ?
O4 C19 H19B 109.9 . . ?
O00C C19A C20 104.8(6) . . ?
O00C C19A H19C 110.8 . . ?
O00C C19A H19D 110.8 . . ?
C20 C19A H19C 110.8 . . ?
C20 C19A H19D 110.8 . . ?
H19C C19A H19D 108.9 . . ?
C17 C18A H18C 110.9 . . ?
C17 C18A H18D 110.9 . . ?
H18C C18A H18D 108.9 . . ?
O0 C18A C17 104.4(13) . . ?
O0 C18A H18C 110.9 . . ?
O0 C18A H18D 110.9 . . ?
C20 C21A H21C 108.1 . . ?
C20 C21A H21D 108.1 . . ?
C20 C21A C22A 116.8(11) . . ?
H21C C21A H21D 107.3 . . ?
C22A C21A H21C 108.1 . . ?
C22A C21A H21D 108.1 . . ?
O00C C22A H22C 110.7 . . ?
O00C C22A H22D 110.7 . . ?
C21A C22A O00C 105.4(11) . . ?
C21A C22A H22C 110.7 . . ?
C21A C22A H22D 110.7 . . ?
H22C C22A H22D 108.8 . . ?
C22 O4 K1 116.3(5) . . ?
C19 O4 K1 134.2(5) . . ?
C19 O4 C22 107.1(6) . . ?
C15 O0 K1 111.3(8) . . ?
C18A O0 K1 132.7(13) . . ?
C18A O0 C15 111.3(15) . . ?

loop_
_geom_bond_atom_site_label_1
_geom_bond_atom_site_label_2
_geom_bond_distance
_geom_bond_site_symmetry_2
_geom_bond_publ_flag
Zn1 K1 3.3662(4) . ?
Zn1 K1 3.3300(4) 3_666 ?
Zn1 O1 2.0629(10) 3_666 ?
Zn1 O1 2.0594(10) . ?
Zn1 O2 1.9284(11) . ?
Zn1 C1 2.0331(15) . ?
K1 O1 2.8306(11) . ?
K1 O2 2.5071(12) . ?
K1 C1 3.1777(15) 3_666 ?
K1 O3 2.717(8) . ?
K1 C6 3.1937(19) 3_666 ?
K1 C10 3.502(2) 3_666 ?
K1 O00C 2.605(11) . ?
K1 C19A 3.489(6) . ?
K1 O4 2.713(7) . ?
K1 O0 2.70(2) . ?
O1 C7 1.4198(18) . ?
O2 C11 1.3974(19) . ?
C1 C6 1.397(2) . ?
C1 C2 1.402(2) . ?
C7 C10 1.525(2) . ?
C7 C9 1.535(2) . ?
C7 C8 1.525(2) . ?
O3 C15 1.363(8) . ?
O3 C18 1.421(8) . ?
C6 H6 0.95 . ?
C6 C5 1.398(3) . ?
C3 H3 0.95 . ?
C3 C2 1.385(3) . ?
C3 C4 1.373(3) . ?
C10 H10C 0.98 . ?
C10 H10A 0.98 . ?
C10 H10B 0.98 . ?
C11 C13 1.524(3) . ?
C11 C14 1.534(2) . ?
C11 C12 1.533(3) . ?
O00C C19A 1.434(12) . ?
O00C C22A 1.418(17) . ?
C2 H2 0.95 . ?
C9 H9A 0.98 . ?
C9 H9B 0.98 . ?
C9 H9C 0.98 . ?
C4 H4 0.95 . ?
C4 C5 1.370(3) . ?
C5 H5 0.95 . ?
C13 H13A 0.98 . ?
C13 H13B 0.98 . ?
C13 H13C 0.98 . ?
C14 H14A 0.98 . ?
C14 H14B 0.98 . ?
C14 H14C 0.98 . ?
C8 H8A 0.98 . ?
C8 H8B 0.98 . ?
C8 H8C 0.98 . ?
C12 H12A 0.98 . ?
C12 H12B 0.98 . ?
C12 H12C 0.98 . ?
C15 H15A 0.99 . ?
C15 H15B 0.99 . ?
C15 H15C 0.99 . ?
C15 H15D 0.99 . ?
C15 C16 1.461(4) . ?
C15 O0 1.64(2) . ?
C22 H22A 0.99 . ?
C22 H22B 0.99 . ?
C22 C21 1.420(10) . ?
C22 O4 1.500(10) . ?
C21 H21A 0.99 . ?
C21 H21B 0.99 . ?
C21 C20 1.532(6) . ?
C20 H20A 0.99 . ?
C20 H20B 0.99 . ?
C20 H20C 0.99 . ?
C20 H20D 0.99 . ?
C20 C19 1.391(5) . ?
C20 C19A 1.563(7) . ?
C20 C21A 1.287(15) . ?
C16 H16A 0.99 . ?
C16 H16B 0.99 . ?
C16 C17 1.462(5) . ?
C17 H17A 0.99 . ?
C17 H17B 0.99 . ?
C17 H17C 0.99 . ?
C17 H17D 0.99 . ?
C17 C18 1.520(6) . ?
C17 C18A 1.452(14) . ?
C18 H18A 0.99 . ?
C18 H18B 0.99 . ?
C19 H19A 0.99 . ?
C19 H19B 0.99 . ?
C19 O4 1.382(8) . ?
C19A H19C 0.99 . ?
C19A H19D 0.99 . ?
C18A H18C 0.99 . ?
C18A H18D 0.99 . ?
C18A O0 1.33(2) . ?
C21A H21C 0.99 . ?
C21A H21D 0.99 . ?
C21A C22A 1.406(18) . ?
C22A H22C 0.99 . ?
C22A H22D 0.99 . ?

loop_
_geom_torsion_atom_site_label_1
_geom_torsion_atom_site_label_2
_geom_torsion_atom_site_label_3
_geom_torsion_atom_site_label_4
_geom_torsion
_geom_torsion_site_symmetry_1
_geom_torsion_site_symmetry_2
_geom_torsion_site_symmetry_3
_geom_torsion_site_symmetry_4
_geom_torsion_publ_flag
Zn1 O1 C7 C10 71.80(16) . . . . ?
Zn1 O1 C7 C10 -72.59(16) 3_666 . . . ?
Zn1 O1 C7 C9 166.68(10) 3_666 . . . ?
Zn1 O1 C7 C9 -48.93(16) . . . . ?
Zn1 O1 C7 C8 -167.70(12) . . . . ?
Zn1 O1 C7 C8 47.90(18) 3_666 . . . ?
Zn1 O2 C11 C13 -57.8(2) . . . . ?
Zn1 O2 C11 C14 -176.96(14) . . . . ?
Zn1 O2 C11 C12 64.5(2) . . . . ?
Zn1 C1 C6 C5 -177.41(15) . . . . ?
Zn1 C1 C2 C3 176.98(14) . . . . ?
K1 O1 C7 C10 179.18(10) . . . . ?
K1 O1 C7 C9 58.45(15) . . . . ?
K1 O1 C7 C8 -60.33(16) . . . . ?
K1 O2 C11 C13 130.86(14) . . . . ?
K1 O2 C11 C14 11.7(2) . . . . ?
K1 O2 C11 C12 -106.84(17) . . . . ?
K1 C1 C6 C5 118.59(19) 3_666 . . . ?
K1 C1 C2 C3 -90.1(2) 3_666 . . . ?
K1 O3 C15 C16 -127.6(4) . . . . ?
K1 O3 C18 C17 132.5(6) . . . . ?
K1 O00C C19A C20 -161.8(6) . . . . ?
K1 O00C C22A C21A 158.2(11) . . . . ?
C1 C6 C5 C4 0.6(3) . . . . ?
O3 C15 C16 C17 -27.9(5) . . . . ?
C6 C1 C2 C3 0.1(3) . . . . ?
C3 C4 C5 C6 -0.1(3) . . . . ?
C2 C1 C6 C5 -0.6(3) . . . . ?
C2 C3 C4 C5 -0.3(3) . . . . ?
C4 C3 C2 C1 0.3(3) . . . . ?
C15 O3 C18 C17 -27.0(6) . . . . ?
C15 C16 C17 C18 9.7(6) . . . . ?
C15 C16 C17 C18A 49.4(11) . . . . ?
C22 C21 C20 C19 -29.9(7) . . . . ?
C21 C22 O4 K1 -165.8(4) . . . . ?
C21 C22 O4 C19 -0.7(8) . . . . ?
C21 C20 C19 O4 30.6(7) . . . . ?
C20 C19 O4 K1 141.8(5) . . . . ?
C20 C19 O4 C22 -19.5(8) . . . . ?
C20 C21A C22A O00C -5.6(18) . . . . ?
C16 C15 O0 K1 -144.3(8) . . . . ?
C16 C15 O0 C18A 14.5(16) . . . . ?
C16 C17 C18 O3 10.0(7) . . . . ?
C16 C17 C18A O0 -37.6(17) . . . . ?
C17 C18A O0 K1 166.7(14) . . . . ?
C17 C18A O0 C15 14(2) . . . . ?
C18 O3 C15 C16 34.2(6) . . . . ?
C19A O00C C22A C21A 8.1(14) . . . . ?
C19A C20 C21A C22A 0.8(16) . . . . ?
C21A C20 C19A O00C 4.2(12) . . . . ?
C22A O00C C19A C20 -7.6(12) . . . . ?
O4 C22 C21 C20 18.1(7) . . . . ?
O0 C15 C16 C17 -36.9(9) . . . . ?

loop_
_exptl_oxdiff_crystal_face_indexfrac_h
_exptl_oxdiff_crystal_face_indexfrac_k
_exptl_oxdiff_crystal_face_indexfrac_l
_exptl_oxdiff_crystal_face_x
_exptl_oxdiff_crystal_face_y
_exptl_oxdiff_crystal_face_z
-0.9993 1.0014 -0.0001 0.1609 0.0052 -0.0166
0.9993 -1.0014 0.0001 -0.1609 -0.0052 0.0166
0.0003 1.001 1.0003 0.0773 0.0478 0.1239
-0.0003 -1.001 -1.0003 -0.0773 -0.0478 -0.1239
0.9999 -0.0009 0.0002 -0.0817 -0.0464 0.0764
-0.9999 0.0009 -0.0002 0.0817 0.0464 -0.0764
-0.9996 1.002 1.0002 0.159 0.0942 0.0475
0.9996 -1.002 -1.0002 -0.159 -0.0942 -0.0475
-1.0002 0.0015 1.0001 0.0798 0.1354 -0.0122
1.0002 -0.0015 -1.0001 -0.0798 -0.1354 0.0122
-1.0005 -0.9995 -0.0002 0.0025 0.0877 -0.1361
-0.0003 0.0006 1.0003 -0.0019 0.089 0.0642
-1.0008 -0.999 1.0001 0.0006 0.1767 -0.072
0.0003 -0.0006 -1.0003 0.0019 -0.089 -0.0642
-0.0009 -0.9999 1.0003 -0.0811 0.1303 0.0044
0.0009 0.9999 -1.0003 0.0811 -0.1303 -0.0044
-0.0006 -1.0005 0 -0.0792 0.0412 -0.0597
0.0006 1.0005 0 0.0792 -0.0412 0.0597
-0.999 1.0008 -1.0004 0.1629 -0.0839 -0.0808
-0.9996 0.0004 -1.0005 0.0836 -0.0426 -0.1406
0.9996 -0.0004 1.0005 -0.0836 0.0426 0.1406
0.999 -1.0008 1.0004 -0.1629 0.0839 0.0808
